data_4334177
loop_
_publ_author_name
'Daniel Rosario-Amorin'
'Sabrina Ouizem'
'Diane A. Dickie'
'Yufeng Wen'
'Robert T. Paine'
'Jian Gao'
'John K. Grey'
'Ana de Bettencourt-Dias'
'Benjamin P. Hay'
'Laetitia H. Delmau'

_publ_section_title
;
 Synthesis, Lanthanide Coordination Chemistry, and Liquid-Liquid
 Extraction Performance of CMPO-Decorated Pyridine and Pyridine N-Oxide
 Platforms
;
_journal_name_full 'Inorganic Chemistry'
_journal_page_first 3063
_journal_page_last 3083
_journal_paper_doi 10.1021/ic3025342
_journal_volume 52
_journal_year 2013
_chemical_formula_sum 'C44 H51 Dy N6 O15 P2'
_chemical_formula_weight 1128.35
_space_group_IT_number 14
_symmetry_cell_setting monoclinic
_symmetry_space_group_name_Hall '-P 2ybc'
_symmetry_space_group_name_H-M 'P 1 21/c 1'
_atom_sites_solution_hydrogens geom
_atom_sites_solution_primary direct
_atom_sites_solution_secondary difmap
_audit_creation_method SHELXL-97
_cell_angle_alpha 90.00
_cell_angle_beta 111.8670(10)
_cell_angle_gamma 90.00
_cell_formula_units_Z 4
_cell_length_a 14.1707(4)
_cell_length_b 20.7602(6)
_cell_length_c 17.7183(5)
_cell_measurement_reflns_used 9703
_cell_measurement_temperature 173(2)
_cell_measurement_theta_max 28.49
_cell_measurement_theta_min 3.04
_cell_volume 4837.5(2)
_computing_cell_refinement 'Bruker SAINT'
_computing_data_collection 'Bruker APEX2'
_computing_data_reduction 'Bruker SAINT'
_computing_molecular_graphics 'Bruker SHELXTL'
_computing_publication_material 'Bruker SHELXTL'
_computing_structure_refinement 'SHELXL-97 (Sheldrick, 2008)'
_computing_structure_solution 'SHELXS-97 (Sheldrick, 2008)'
_diffrn_ambient_temperature 173(2)
_diffrn_measured_fraction_theta_full 0.995
_diffrn_measured_fraction_theta_max 0.995
_diffrn_measurement_device_type 'Bruker APEX-II CCD'
_diffrn_measurement_method '\f and \w scans'
_diffrn_radiation_monochromator graphite
_diffrn_radiation_source 'fine-focus sealed tube'
_diffrn_radiation_type MoK\a
_diffrn_radiation_wavelength 0.71073
_diffrn_reflns_av_R_equivalents 0.0273
_diffrn_reflns_av_sigmaI/netI 0.0201
_diffrn_reflns_limit_h_max 19
_diffrn_reflns_limit_h_min -19
_diffrn_reflns_limit_k_max 27
_diffrn_reflns_limit_k_min -27
_diffrn_reflns_limit_l_max 23
_diffrn_reflns_limit_l_min -23
_diffrn_reflns_number 64136
_diffrn_reflns_theta_full 28.57
_diffrn_reflns_theta_max 28.57
_diffrn_reflns_theta_min 1.83
_exptl_absorpt_coefficient_mu 1.684
_exptl_absorpt_correction_T_max 0.6841
_exptl_absorpt_correction_T_min 0.5265
_exptl_absorpt_correction_type numerical
_exptl_absorpt_process_details 'Bruker, SADABS'
_exptl_crystal_colour colourless
_exptl_crystal_density_diffrn 1.549
_exptl_crystal_description block
_exptl_crystal_F_000 2292
_exptl_crystal_size_max 0.44
_exptl_crystal_size_mid 0.27
_exptl_crystal_size_min 0.24
_refine_diff_density_max 0.659
_refine_diff_density_min -0.354
_refine_diff_density_rms 0.060
_refine_ls_extinction_method none
_refine_ls_goodness_of_fit_ref 1.041
_refine_ls_hydrogen_treatment constr
_refine_ls_matrix_type full
_refine_ls_number_parameters 619
_refine_ls_number_reflns 12276
_refine_ls_number_restraints 0
_refine_ls_restrained_S_all 1.041
_refine_ls_R_factor_all 0.0254
_refine_ls_R_factor_gt 0.0189
_refine_ls_shift/su_max 0.003
_refine_ls_shift/su_mean 0.000
_refine_ls_structure_factor_coef Fsqd
_refine_ls_weighting_details 'calc w=1/[\s^2^(Fo^2^)+(0.0137P)^2^+3.5214P] where P=(Fo^2^+2Fc^2^)/3'
_refine_ls_weighting_scheme calc
_refine_ls_wR_factor_gt 0.0415
_refine_ls_wR_factor_ref 0.0446
_reflns_number_gt 10786
_reflns_number_total 12276
_reflns_threshold_expression >2sigma(I)
_cod_data_source_file ic3025342_si_001_12.cif
_cod_data_source_block rprd314_0m_[Dy(9R,S)(NO3)3]Me2CO
_cod_depositor_comments
;
The following automatic conversions were performed:

data name '_iucr_refine_instruction_details' was replaced with
'_iucr_refine_instructions_details' as specified in the replacement
file 'data/replacement-values/replacement_tags.lst'.

Automatic conversion script
Id: cif_correct_tags 9268 2022-04-12 08:56:07Z antanas 
;
_cod_database_code 4334177

loop_
_symmetry_equiv_pos_as_xyz
'x, y, z'
'-x, y+1/2, -z+1/2'
'-x, -y, -z'
'x, -y-1/2, z-1/2'

loop_
_atom_site_label
_atom_site_type_symbol
_atom_site_fract_x
_atom_site_fract_y
_atom_site_fract_z
_atom_site_U_iso_or_equiv
_atom_site_adp_type
_atom_site_occupancy
_atom_site_symmetry_multiplicity
_atom_site_calc_flag
_atom_site_refinement_flags
Dy1 Dy 0.344610(5) 0.538465(4) 0.222509(4) 0.01533(2) Uani 1 1 d .
P1 P 0.11705(3) 0.56121(2) 0.27079(2) 0.01772(8) Uani 1 1 d .
P2 P 0.29251(3) 0.38199(2) 0.12715(2) 0.01810(8) Uani 1 1 d .
O1 O 0.32949(8) 0.45820(5) 0.31013(6) 0.0174(2) Uani 1 1 d .
O2 O 0.05955(9) 0.52275(7) 0.41977(7) 0.0285(3) Uani 1 1 d .
O3 O 0.18417(8) 0.56212(6) 0.22179(7) 0.0197(2) Uani 1 1 d .
O4 O 0.29982(11) 0.24201(6) 0.16780(8) 0.0344(3) Uani 1 1 d .
O5 O 0.27551(9) 0.45289(5) 0.13611(7) 0.0203(2) Uani 1 1 d .
O6 O 0.50209(9) 0.59232(7) 0.31586(8) 0.0291(3) Uani 1 1 d .
O7 O 0.37253(9) 0.59470(6) 0.35078(7) 0.0282(3) Uani 1 1 d .
O8 O 0.50951(11) 0.64718(8) 0.42266(9) 0.0417(4) Uani 1 1 d .
O9 O 0.26219(9) 0.58585(6) 0.08898(7) 0.0267(3) Uani 1 1 d .
O10 O 0.33383(10) 0.65325(6) 0.18588(8) 0.0292(3) Uani 1 1 d .
O11 O 0.25645(11) 0.68806(7) 0.06213(9) 0.0455(4) Uani 1 1 d .
O12 O 0.49092(9) 0.46575(6) 0.25098(7) 0.0254(3) Uani 1 1 d .
O13 O 0.47114(9) 0.53940(6) 0.16031(7) 0.0259(3) Uani 1 1 d .
O14 O 0.60802(11) 0.48100(9) 0.20105(12) 0.0525(4) Uani 1 1 d .
O15 O 0.10222(15) 0.64917(12) 0.66296(14) 0.0776(6) Uani 1 1 d .
N1 N 0.24817(10) 0.42109(6) 0.29662(8) 0.0161(2) Uani 1 1 d .
N2 N 0.21638(11) 0.48769(8) 0.50094(8) 0.0244(3) Uani 1 1 d .
N3 N 0.38692(12) 0.24576(7) 0.30368(9) 0.0259(3) Uani 1 1 d .
N4 N 0.46348(11) 0.61285(7) 0.36517(9) 0.0244(3) Uani 1 1 d .
N5 N 0.28312(11) 0.64397(8) 0.11088(9) 0.0261(3) Uani 1 1 d .
N6 N 0.52665(11) 0.49508(8) 0.20406(10) 0.0277(3) Uani 1 1 d .
C1 C 0.24185(12) 0.36323(8) 0.25886(9) 0.0177(3) Uani 1 1 d .
C2 C 0.16046(13) 0.32297(8) 0.24954(10) 0.0232(3) Uani 1 1 d .
H2 H 0.1550 0.2829 0.2223 0.028 Uiso 1 1 calc R
C3 C 0.08713(13) 0.34054(9) 0.27962(10) 0.0245(3) Uani 1 1 d .
H3 H 0.0322 0.3124 0.2744 0.029 Uiso 1 1 calc R
C4 C 0.09498(12) 0.39941(8) 0.31723(10) 0.0222(3) Uani 1 1 d .
H4 H 0.0451 0.4119 0.3383 0.027 Uiso 1 1 calc R
C5 C 0.17478(12) 0.44063(8) 0.32466(9) 0.0182(3) Uani 1 1 d .
C6 C 0.18289(12) 0.50766(8) 0.35803(9) 0.0178(3) Uani 1 1 d .
H6 H 0.2565 0.5197 0.3798 0.021 Uiso 1 1 calc R
C7 C 0.14700(12) 0.50788(8) 0.42973(10) 0.0209(3) Uani 1 1 d .
C8 C 0.18430(16) 0.47724(11) 0.56981(12) 0.0370(5) Uani 1 1 d .
H8A H 0.1223 0.5028 0.5616 0.044 Uiso 1 1 calc R
H8B H 0.2384 0.4923 0.6205 0.044 Uiso 1 1 calc R
C9 C 0.1629(2) 0.40666(14) 0.57811(19) 0.0651(8) Uani 1 1 d .
H9A H 0.1052 0.3927 0.5300 0.098 Uiso 1 1 calc R
H9B H 0.1466 0.4005 0.6267 0.098 Uiso 1 1 calc R
H9C H 0.2230 0.3811 0.5830 0.098 Uiso 1 1 calc R
C10 C 0.32256(13) 0.47118(10) 0.51514(11) 0.0295(4) Uani 1 1 d .
H10A H 0.3264 0.4540 0.4642 0.035 Uiso 1 1 calc R
H10B H 0.3457 0.4369 0.5569 0.035 Uiso 1 1 calc R
C11 C 0.39284(15) 0.52846(12) 0.54291(12) 0.0401(5) Uani 1 1 d .
H11A H 0.3736 0.5612 0.5000 0.060 Uiso 1 1 calc R
H11B H 0.4630 0.5147 0.5546 0.060 Uiso 1 1 calc R
H11C H 0.3875 0.5466 0.5922 0.060 Uiso 1 1 calc R
C12 C -0.00506(12) 0.52874(8) 0.20900(10) 0.0219(3) Uani 1 1 d .
C13 C -0.02255(14) 0.52113(9) 0.12667(11) 0.0282(4) Uani 1 1 d .
H13 H 0.0277 0.5342 0.1063 0.034 Uiso 1 1 calc R
C14 C -0.11330(15) 0.49448(11) 0.07441(12) 0.0371(5) Uani 1 1 d .
H14 H -0.1255 0.4899 0.0182 0.045 Uiso 1 1 calc R
C15 C -0.18565(15) 0.47463(10) 0.10412(13) 0.0384(5) Uani 1 1 d .
H15 H -0.2471 0.4556 0.0685 0.046 Uiso 1 1 calc R
C16 C -0.16912(14) 0.48233(11) 0.18555(13) 0.0367(5) Uani 1 1 d .
H16 H -0.2196 0.4690 0.2055 0.044 Uiso 1 1 calc R
C17 C -0.07944(13) 0.50939(10) 0.23830(12) 0.0294(4) Uani 1 1 d .
H17 H -0.0686 0.5148 0.2942 0.035 Uiso 1 1 calc R
C18 C 0.10540(13) 0.63941(8) 0.30923(10) 0.0224(3) Uani 1 1 d .
C19 C 0.17946(16) 0.68494(10) 0.31746(15) 0.0416(5) Uani 1 1 d .
H19 H 0.2332 0.6758 0.2993 0.050 Uiso 1 1 calc R
C20 C 0.17532(18) 0.74430(12) 0.35241(18) 0.0538(7) Uani 1 1 d .
H20 H 0.2265 0.7756 0.3582 0.065 Uiso 1 1 calc R
C21 C 0.09773(17) 0.75808(11) 0.37868(13) 0.0424(5) Uani 1 1 d .
H21 H 0.0962 0.7984 0.4036 0.051 Uiso 1 1 calc R
C22 C 0.02263(17) 0.71362(10) 0.36890(13) 0.0387(5) Uani 1 1 d .
H22 H -0.0315 0.7234 0.3863 0.046 Uiso 1 1 calc R
C23 C 0.02542(15) 0.65463(10) 0.33380(12) 0.0333(4) Uani 1 1 d .
H23 H -0.0275 0.6243 0.3264 0.040 Uiso 1 1 calc R
C24 C 0.32545(12) 0.34607(8) 0.22912(9) 0.0189(3) Uani 1 1 d .
H24 H 0.3905 0.3657 0.2666 0.023 Uiso 1 1 calc R
C25 C 0.33777(13) 0.27289(8) 0.23101(10) 0.0231(3) Uani 1 1 d .
C26 C 0.39432(17) 0.17490(9) 0.30772(13) 0.0367(5) Uani 1 1 d .
H26A H 0.4568 0.1622 0.3537 0.044 Uiso 1 1 calc R
H26B H 0.3993 0.1583 0.2570 0.044 Uiso 1 1 calc R
C27 C 0.3030(2) 0.14529(11) 0.31889(16) 0.0515(6) Uani 1 1 d .
H27A H 0.2977 0.1618 0.3690 0.077 Uiso 1 1 calc R
H27B H 0.3106 0.0983 0.3225 0.077 Uiso 1 1 calc R
H27C H 0.2412 0.1565 0.2724 0.077 Uiso 1 1 calc R
C28 C 0.43023(14) 0.28063(9) 0.38122(11) 0.0282(4) Uani 1 1 d .
H28A H 0.4221 0.2541 0.4248 0.034 Uiso 1 1 calc R
H28B H 0.3917 0.3211 0.3773 0.034 Uiso 1 1 calc R
C29 C 0.54154(16) 0.29662(12) 0.40418(15) 0.0451(5) Uani 1 1 d .
H29A H 0.5794 0.2572 0.4039 0.068 Uiso 1 1 calc R
H29B H 0.5681 0.3158 0.4587 0.068 Uiso 1 1 calc R
H29C H 0.5493 0.3273 0.3648 0.068 Uiso 1 1 calc R
C30 C 0.17703(13) 0.34820(9) 0.05573(10) 0.0235(3) Uani 1 1 d .
C31 C 0.17700(16) 0.29714(11) 0.00509(13) 0.0389(5) Uani 1 1 d .
H31 H 0.2391 0.2776 0.0086 0.047 Uiso 1 1 calc R
C32 C 0.08472(19) 0.27505(13) -0.05091(15) 0.0528(6) Uani 1 1 d .
H32 H 0.0840 0.2398 -0.0854 0.063 Uiso 1 1 calc R
C33 C -0.00542(17) 0.30356(12) -0.05693(13) 0.0466(6) Uani 1 1 d .
H33 H -0.0677 0.2886 -0.0962 0.056 Uiso 1 1 calc R
C34 C -0.00554(15) 0.35374(11) -0.00633(12) 0.0365(5) Uani 1 1 d .
H34 H -0.0680 0.3729 -0.0100 0.044 Uiso 1 1 calc R
C35 C 0.08560(13) 0.37634(9) 0.05010(11) 0.0279(4) Uani 1 1 d .
H35 H 0.0855 0.4111 0.0849 0.033 Uiso 1 1 calc R
C36 C 0.39468(12) 0.36831(8) 0.09191(10) 0.0221(3) Uani 1 1 d .
C37 C 0.40758(16) 0.41548(10) 0.04080(12) 0.0322(4) Uani 1 1 d .
H37 H 0.3637 0.4518 0.0265 0.039 Uiso 1 1 calc R
C38 C 0.48478(18) 0.40942(11) 0.01068(13) 0.0415(5) Uani 1 1 d .
H38 H 0.4935 0.4416 -0.0243 0.050 Uiso 1 1 calc R
C39 C 0.54852(16) 0.35692(11) 0.03140(13) 0.0384(5) Uani 1 1 d .
H39 H 0.6021 0.3535 0.0116 0.046 Uiso 1 1 calc R
C40 C 0.53525(15) 0.30934(11) 0.08070(13) 0.0380(5) Uani 1 1 d .
H40 H 0.5788 0.2728 0.0940 0.046 Uiso 1 1 calc R
C41 C 0.45821(14) 0.31458(10) 0.11113(12) 0.0324(4) Uani 1 1 d .
H41 H 0.4489 0.2816 0.1449 0.039 Uiso 1 1 calc R
C42 C 0.1748(2) 0.65196(13) 0.56307(15) 0.0550(6) Uani 1 1 d .
H42A H 0.1074 0.6379 0.5262 0.082 Uiso 1 1 calc R
H42B H 0.2263 0.6215 0.5602 0.082 Uiso 1 1 calc R
H42C H 0.1892 0.6949 0.5470 0.082 Uiso 1 1 calc R
C43 C 0.17746(17) 0.65428(11) 0.64752(14) 0.0402(5) Uani 1 1 d .
C44 C 0.2796(2) 0.66469(16) 0.71260(16) 0.0645(8) Uani 1 1 d .
H44A H 0.3045 0.7077 0.7067 0.097 Uiso 1 1 calc R
H44B H 0.3271 0.6321 0.7078 0.097 Uiso 1 1 calc R
H44C H 0.2743 0.6611 0.7660 0.097 Uiso 1 1 calc R

loop_
_atom_site_aniso_label
_atom_site_aniso_U_11
_atom_site_aniso_U_22
_atom_site_aniso_U_33
_atom_site_aniso_U_23
_atom_site_aniso_U_13
_atom_site_aniso_U_12
Dy1 0.01369(4) 0.01837(4) 0.01509(3) 0.00076(3) 0.00669(3) -0.00075(3)
P1 0.01419(18) 0.0216(2) 0.01859(18) 0.00142(15) 0.00755(15) 0.00153(15)
P2 0.01973(19) 0.0201(2) 0.01607(18) -0.00072(15) 0.00851(15) -0.00135(16)
O1 0.0142(5) 0.0203(6) 0.0193(5) 0.0006(4) 0.0080(4) -0.0022(4)
O2 0.0215(6) 0.0417(8) 0.0267(6) 0.0034(5) 0.0140(5) 0.0075(5)
O3 0.0166(5) 0.0254(6) 0.0188(5) 0.0031(4) 0.0085(4) 0.0021(5)
O4 0.0523(9) 0.0240(7) 0.0284(7) -0.0043(5) 0.0167(6) -0.0009(6)
O5 0.0215(6) 0.0210(6) 0.0178(5) 0.0005(4) 0.0067(4) -0.0006(5)
O6 0.0212(6) 0.0399(8) 0.0272(6) -0.0064(5) 0.0099(5) -0.0014(5)
O7 0.0236(6) 0.0369(7) 0.0258(6) -0.0058(5) 0.0112(5) -0.0066(5)
O8 0.0351(8) 0.0440(9) 0.0390(8) -0.0215(7) 0.0057(6) -0.0065(7)
O9 0.0288(6) 0.0268(7) 0.0215(6) 0.0025(5) 0.0061(5) -0.0021(5)
O10 0.0294(7) 0.0257(7) 0.0277(6) 0.0019(5) 0.0050(5) -0.0033(5)
O11 0.0402(8) 0.0367(8) 0.0467(9) 0.0244(7) 0.0010(7) -0.0014(7)
O12 0.0219(6) 0.0288(7) 0.0273(6) 0.0038(5) 0.0112(5) 0.0018(5)
O13 0.0273(6) 0.0288(7) 0.0279(6) 0.0029(5) 0.0173(5) -0.0004(5)
O14 0.0286(8) 0.0622(11) 0.0811(12) 0.0078(9) 0.0371(8) 0.0111(7)
O15 0.0543(12) 0.0943(17) 0.1036(17) 0.0064(14) 0.0519(12) -0.0095(11)
N1 0.0153(6) 0.0189(6) 0.0152(6) 0.0022(5) 0.0069(5) 0.0000(5)
N2 0.0230(7) 0.0346(8) 0.0190(7) 0.0040(6) 0.0117(6) 0.0060(6)
N3 0.0332(8) 0.0190(7) 0.0287(8) 0.0033(6) 0.0153(6) 0.0056(6)
N4 0.0223(7) 0.0247(7) 0.0228(7) -0.0019(6) 0.0043(6) 0.0007(6)
N5 0.0182(7) 0.0286(8) 0.0298(8) 0.0088(6) 0.0071(6) -0.0002(6)
N6 0.0210(7) 0.0321(8) 0.0342(8) -0.0034(7) 0.0153(6) 0.0000(6)
C1 0.0197(7) 0.0191(8) 0.0161(7) 0.0023(6) 0.0088(6) 0.0013(6)
C2 0.0262(8) 0.0217(8) 0.0234(8) -0.0005(6) 0.0110(7) -0.0037(7)
C3 0.0209(8) 0.0265(9) 0.0271(8) 0.0010(7) 0.0102(7) -0.0052(7)
C4 0.0194(8) 0.0272(9) 0.0229(8) 0.0019(6) 0.0112(6) -0.0004(7)
C5 0.0176(7) 0.0217(8) 0.0163(7) 0.0024(6) 0.0075(6) 0.0022(6)
C6 0.0156(7) 0.0232(8) 0.0167(7) 0.0005(6) 0.0083(6) 0.0011(6)
C7 0.0219(8) 0.0237(8) 0.0201(7) -0.0002(6) 0.0114(6) 0.0007(6)
C8 0.0388(11) 0.0555(13) 0.0242(9) 0.0106(9) 0.0205(8) 0.0128(10)
C9 0.0757(19) 0.0648(18) 0.0801(19) 0.0331(15) 0.0583(17) 0.0150(15)
C10 0.0225(8) 0.0444(12) 0.0215(8) 0.0064(7) 0.0082(7) 0.0093(8)
C11 0.0285(10) 0.0628(15) 0.0265(9) 0.0015(9) 0.0073(8) -0.0031(10)
C12 0.0144(7) 0.0260(9) 0.0237(8) 0.0020(6) 0.0051(6) 0.0020(6)
C13 0.0248(9) 0.0335(10) 0.0238(8) 0.0040(7) 0.0063(7) -0.0020(7)
C14 0.0326(10) 0.0441(12) 0.0257(9) 0.0015(8) 0.0005(8) -0.0062(9)
C15 0.0219(9) 0.0408(12) 0.0403(11) 0.0027(9) -0.0026(8) -0.0049(8)
C16 0.0174(8) 0.0449(12) 0.0471(12) 0.0056(9) 0.0111(8) -0.0023(8)
C17 0.0185(8) 0.0397(11) 0.0313(9) 0.0034(8) 0.0106(7) 0.0011(8)
C18 0.0214(8) 0.0244(8) 0.0213(8) 0.0011(6) 0.0075(6) 0.0052(7)
C19 0.0291(10) 0.0316(11) 0.0690(15) -0.0124(10) 0.0238(10) -0.0014(8)
C20 0.0352(12) 0.0371(13) 0.0873(19) -0.0218(13) 0.0206(12) -0.0060(10)
C21 0.0473(12) 0.0339(11) 0.0402(11) -0.0083(9) 0.0095(10) 0.0142(10)
C22 0.0492(12) 0.0369(11) 0.0376(11) 0.0061(9) 0.0250(10) 0.0201(10)
C23 0.0332(10) 0.0315(10) 0.0432(11) 0.0065(8) 0.0236(9) 0.0077(8)
C24 0.0209(8) 0.0183(8) 0.0203(7) 0.0014(6) 0.0111(6) 0.0009(6)
C25 0.0279(9) 0.0197(8) 0.0274(8) 0.0015(6) 0.0169(7) 0.0018(7)
C26 0.0536(13) 0.0216(9) 0.0397(11) 0.0068(8) 0.0228(10) 0.0100(9)
C27 0.0631(16) 0.0307(12) 0.0614(15) 0.0092(11) 0.0239(13) -0.0057(11)
C28 0.0317(9) 0.0289(9) 0.0246(8) 0.0036(7) 0.0111(7) 0.0079(8)
C29 0.0346(11) 0.0469(14) 0.0513(13) -0.0020(11) 0.0133(10) 0.0011(10)
C30 0.0252(8) 0.0258(9) 0.0190(8) -0.0005(6) 0.0077(6) -0.0060(7)
C31 0.0368(11) 0.0436(12) 0.0358(11) -0.0150(9) 0.0126(9) -0.0058(9)
C32 0.0533(14) 0.0565(16) 0.0429(13) -0.0268(11) 0.0113(11) -0.0183(12)
C33 0.0367(11) 0.0550(15) 0.0362(11) -0.0039(10) 0.0000(9) -0.0203(11)
C34 0.0260(9) 0.0415(12) 0.0368(10) 0.0095(9) 0.0059(8) -0.0067(8)
C35 0.0264(9) 0.0287(9) 0.0276(9) 0.0031(7) 0.0090(7) -0.0032(7)
C36 0.0214(8) 0.0285(9) 0.0183(7) -0.0048(6) 0.0096(6) -0.0036(7)
C37 0.0409(11) 0.0326(10) 0.0308(9) -0.0011(8) 0.0221(9) -0.0019(8)
C38 0.0561(14) 0.0430(12) 0.0408(11) -0.0072(9) 0.0358(11) -0.0133(11)
C39 0.0351(10) 0.0504(13) 0.0406(11) -0.0196(10) 0.0268(9) -0.0137(9)
C40 0.0278(10) 0.0453(12) 0.0449(12) -0.0079(10) 0.0182(9) 0.0024(9)
C41 0.0307(10) 0.0364(11) 0.0346(10) 0.0035(8) 0.0173(8) 0.0039(8)
C42 0.0667(17) 0.0500(15) 0.0449(13) -0.0027(11) 0.0170(12) -0.0089(13)
C43 0.0405(12) 0.0332(11) 0.0510(13) 0.0040(9) 0.0216(10) -0.0014(9)
C44 0.0572(16) 0.083(2) 0.0491(15) 0.0023(14) 0.0147(13) -0.0121(15)

loop_
_atom_type_symbol
_atom_type_description
_atom_type_scat_dispersion_real
_atom_type_scat_dispersion_imag
_atom_type_scat_source
C C 0.0033 0.0016 'International Tables Vol C Tables 4.2.6.8 and 6.1.1.4'
H H 0.0000 0.0000 'International Tables Vol C Tables 4.2.6.8 and 6.1.1.4'
N N 0.0061 0.0033 'International Tables Vol C Tables 4.2.6.8 and 6.1.1.4'
O O 0.0106 0.0060 'International Tables Vol C Tables 4.2.6.8 and 6.1.1.4'
P P 0.1023 0.0942 'International Tables Vol C Tables 4.2.6.8 and 6.1.1.4'
Dy Dy -0.1892 4.4098 'International Tables Vol C Tables 4.2.6.8 and 6.1.1.4'

loop_
_geom_angle_atom_site_label_1
_geom_angle_atom_site_label_2
_geom_angle_atom_site_label_3
_geom_angle
O5 Dy1 O3 89.23(4)
O5 Dy1 O1 76.78(4)
O3 Dy1 O1 79.80(4)
O5 Dy1 O9 74.58(4)
O3 Dy1 O9 78.10(4)
O1 Dy1 O9 143.77(4)
O5 Dy1 O13 84.71(4)
O3 Dy1 O13 151.96(4)
O1 Dy1 O13 124.88(4)
O9 Dy1 O13 73.90(4)
O5 Dy1 O7 149.54(4)
O3 Dy1 O7 73.98(4)
O1 Dy1 O7 75.36(4)
O9 Dy1 O7 124.35(4)
O13 Dy1 O7 121.67(4)
O5 Dy1 O10 126.91(4)
O3 Dy1 O10 80.16(4)
O1 Dy1 O10 148.49(4)
O9 Dy1 O10 52.34(4)
O13 Dy1 O10 81.74(4)
O7 Dy1 O10 75.88(4)
O5 Dy1 O12 77.35(4)
O3 Dy1 O12 151.62(4)
O1 Dy1 O12 72.88(4)
O9 Dy1 O12 120.81(4)
O13 Dy1 O12 52.40(4)
O7 Dy1 O12 105.63(4)
O10 Dy1 O12 127.83(4)
O5 Dy1 O6 146.91(4)
O3 Dy1 O6 122.79(4)
O1 Dy1 O6 99.18(4)
O9 Dy1 O6 116.91(4)
O13 Dy1 O6 70.61(4)
O7 Dy1 O6 51.40(4)
O10 Dy1 O6 72.11(4)
O12 Dy1 O6 70.21(4)
O5 Dy1 N5 100.70(4)
O3 Dy1 N5 77.81(4)
O1 Dy1 N5 157.50(4)
O9 Dy1 N5 26.13(4)
O13 Dy1 N5 76.50(4)
O7 Dy1 N5 100.29(5)
O10 Dy1 N5 26.21(4)
O12 Dy1 N5 128.89(4)
O6 Dy1 N5 94.72(4)
O5 Dy1 N6 81.96(4)
O3 Dy1 N6 171.10(4)
O1 Dy1 N6 99.24(4)
O9 Dy1 N6 98.24(4)
O13 Dy1 N6 26.14(4)
O7 Dy1 N6 114.47(4)
O10 Dy1 N6 104.16(5)
O12 Dy1 N6 26.39(4)
O6 Dy1 N6 66.11(4)
N5 Dy1 N6 102.54(4)
O5 Dy1 N4 161.84(4)
O3 Dy1 N4 98.14(4)
O1 Dy1 N4 88.16(4)
O9 Dy1 N4 123.11(4)
O13 Dy1 N4 95.95(4)
O7 Dy1 N4 25.78(4)
O10 Dy1 N4 70.94(4)
O12 Dy1 N4 88.65(4)
O6 Dy1 N4 25.68(4)
N5 Dy1 N4 97.08(4)
N6 Dy1 N4 90.66(4)
O3 P1 C18 112.01(7)
O3 P1 C12 108.93(7)
C18 P1 C12 111.53(8)
O3 P1 C6 104.99(7)
C18 P1 C6 108.42(7)
C12 P1 C6 110.78(8)
O5 P2 C30 108.40(8)
O5 P2 C36 111.77(7)
C30 P2 C36 109.47(8)
O5 P2 C24 106.43(7)
C30 P2 C24 111.31(8)
C36 P2 C24 109.44(8)
N1 O1 Dy1 125.41(8)
P1 O3 Dy1 145.15(7)
P2 O5 Dy1 140.75(7)
N4 O6 Dy1 95.67(9)
N4 O7 Dy1 97.36(9)
N5 O9 Dy1 96.59(9)
N5 O10 Dy1 94.85(10)
N6 O12 Dy1 94.71(9)
N6 O13 Dy1 96.39(9)
O1 N1 C1 119.52(12)
O1 N1 C5 119.10(13)
C1 N1 C5 121.30(13)
C7 N2 C8 118.76(14)
C7 N2 C10 125.23(14)
C8 N2 C10 115.92(14)
C25 N3 C28 125.33(15)
C25 N3 C26 117.94(16)
C28 N3 C26 116.65(15)
O8 N4 O6 122.78(15)
O8 N4 O7 121.90(15)
O6 N4 O7 115.32(14)
O8 N4 Dy1 176.00(13)
O6 N4 Dy1 58.65(8)
O7 N4 Dy1 56.85(8)
O11 N5 O10 122.27(17)
O11 N5 O9 121.50(16)
O10 N5 O9 116.22(14)
O11 N5 Dy1 178.76(14)
O10 N5 Dy1 58.94(8)
O9 N5 Dy1 57.29(8)
O14 N6 O13 122.15(16)
O14 N6 O12 121.92(17)
O13 N6 O12 115.93(13)
O14 N6 Dy1 174.21(14)
O13 N6 Dy1 57.47(7)
O12 N6 Dy1 58.90(8)
N1 C1 C2 119.40(14)
N1 C1 C24 117.63(14)
C2 C1 C24 122.97(15)
C3 C2 C1 120.51(16)
C4 C3 C2 118.97(15)
C3 C4 C5 120.70(15)
N1 C5 C4 119.06(15)
N1 C5 C6 117.43(14)
C4 C5 C6 123.43(14)
C5 C6 C7 109.21(13)
C5 C6 P1 106.71(10)
C7 C6 P1 118.07(11)
O2 C7 N2 124.09(15)
O2 C7 C6 120.75(14)
N2 C7 C6 115.07(13)
N2 C8 C9 111.04(18)
N2 C10 C11 112.38(17)
C13 C12 C17 119.45(16)
C13 C12 P1 115.78(13)
C17 C12 P1 124.74(13)
C14 C13 C12 120.13(17)
C15 C14 C13 120.01(19)
C14 C15 C16 120.20(18)
C15 C16 C17 120.49(18)
C16 C17 C12 119.71(18)
C19 C18 C23 119.15(17)
C19 C18 P1 119.14(14)
C23 C18 P1 121.67(14)
C18 C19 C20 119.86(19)
C21 C20 C19 120.5(2)
C22 C21 C20 119.9(2)
C21 C22 C23 120.21(19)
C22 C23 C18 120.33(19)
C1 C24 C25 108.99(13)
C1 C24 P2 107.54(11)
C25 C24 P2 114.08(11)
O4 C25 N3 123.51(16)
O4 C25 C24 119.46(15)
N3 C25 C24 116.98(15)
N3 C26 C27 111.30(17)
N3 C28 C29 112.97(16)
C31 C30 C35 119.89(17)
C31 C30 P2 122.28(15)
C35 C30 P2 117.80(13)
C30 C31 C32 119.1(2)
C33 C32 C31 120.8(2)
C34 C33 C32 120.1(2)
C33 C34 C35 119.9(2)
C34 C35 C30 120.13(18)
C37 C36 C41 119.53(16)
C37 C36 P2 115.62(14)
C41 C36 P2 124.84(13)
C38 C37 C36 119.94(19)
C39 C38 C37 120.1(2)
C38 C39 C40 120.43(18)
C39 C40 C41 120.2(2)
C40 C41 C36 119.80(19)
O15 C43 C42 122.4(2)
O15 C43 C44 121.7(2)
C42 C43 C44 115.9(2)

loop_
_geom_bond_atom_site_label_1
_geom_bond_atom_site_label_2
_geom_bond_distance
Dy1 O5 2.3111(11)
Dy1 O3 2.3213(11)
Dy1 O1 2.3410(11)
Dy1 O9 2.4230(12)
Dy1 O13 2.4294(11)
Dy1 O7 2.4526(12)
Dy1 O10 2.4594(13)
Dy1 O12 2.4602(12)
Dy1 O6 2.4933(12)
Dy1 N5 2.8608(15)
Dy1 N6 2.8636(14)
Dy1 N4 2.9052(14)
P1 O3 1.5080(11)
P1 C18 1.7918(18)
P1 C12 1.7989(17)
P1 C6 1.8498(16)
P2 O5 1.5095(12)
P2 C30 1.7969(17)
P2 C36 1.8000(16)
P2 C24 1.8466(16)
O1 N1 1.3317(16)
O2 C7 1.224(2)
O4 C25 1.227(2)
O6 N4 1.2650(18)
O7 N4 1.2742(18)
O8 N4 1.2149(19)
O9 N5 1.268(2)
O10 N5 1.2681(19)
O11 N5 1.2182(19)
O12 N6 1.2773(19)
O13 N6 1.270(2)
O14 N6 1.2099(19)
O15 C43 1.200(3)
N1 C1 1.362(2)
N1 C5 1.3703(19)
N2 C7 1.345(2)
N2 C8 1.468(2)
N2 C10 1.471(2)
N3 C25 1.339(2)
N3 C28 1.470(2)
N3 C26 1.475(2)
C1 C2 1.384(2)
C1 C24 1.508(2)
C2 C3 1.382(2)
C3 C4 1.377(2)
C4 C5 1.385(2)
C5 C6 1.500(2)
C6 C7 1.534(2)
C8 C9 1.515(3)
C10 C11 1.511(3)
C12 C13 1.395(2)
C12 C17 1.396(2)
C13 C14 1.389(3)
C14 C15 1.378(3)
C15 C16 1.382(3)
C16 C17 1.385(3)
C18 C19 1.379(3)
C18 C23 1.393(2)
C19 C20 1.390(3)
C20 C21 1.374(3)
C21 C22 1.370(3)
C22 C23 1.381(3)
C24 C25 1.528(2)
C26 C27 1.511(3)
C28 C29 1.512(3)
C30 C31 1.389(3)
C30 C35 1.390(3)
C31 C32 1.392(3)
C32 C33 1.375(4)
C33 C34 1.375(3)
C34 C35 1.388(3)
C36 C37 1.391(3)
C36 C41 1.394(3)
C37 C38 1.390(3)
C38 C39 1.375(3)
C39 C40 1.377(3)
C40 C41 1.390(3)
C42 C43 1.484(3)
C43 C44 1.493(3)

loop_
_geom_torsion_atom_site_label_1
_geom_torsion_atom_site_label_2
_geom_torsion_atom_site_label_3
_geom_torsion_atom_site_label_4
_geom_torsion
O5 Dy1 O1 N1 -45.51(10)
O3 Dy1 O1 N1 46.10(10)
O9 Dy1 O1 N1 -7.02(14)
O13 Dy1 O1 N1 -119.30(10)
O7 Dy1 O1 N1 122.05(11)
O10 Dy1 O1 N1 97.36(12)
O12 Dy1 O1 N1 -126.13(11)
O6 Dy1 O1 N1 167.99(10)
N5 Dy1 O1 N1 40.55(17)
N6 Dy1 O1 N1 -124.92(11)
N4 Dy1 O1 N1 144.72(11)
C18 P1 O3 Dy1 102.06(13)
C12 P1 O3 Dy1 -134.09(12)
C6 P1 O3 Dy1 -15.40(14)
O5 Dy1 O3 P1 108.41(13)
O1 Dy1 O3 P1 31.70(12)
O9 Dy1 O3 P1 -177.19(13)
O13 Dy1 O3 P1 -174.39(10)
O7 Dy1 O3 P1 -45.86(12)
O10 Dy1 O3 P1 -123.86(13)
O12 Dy1 O3 P1 47.47(18)
O6 Dy1 O3 P1 -62.71(14)
N5 Dy1 O3 P1 -150.47(13)
N4 Dy1 O3 P1 -54.94(13)
C30 P2 O5 Dy1 162.37(10)
C36 P2 O5 Dy1 -76.90(12)
C24 P2 O5 Dy1 42.54(12)
O3 Dy1 O5 P2 -130.46(11)
O1 Dy1 O5 P2 -50.75(10)
O9 Dy1 O5 P2 151.68(11)
O13 Dy1 O5 P2 76.95(11)
O7 Dy1 O5 P2 -75.03(14)
O10 Dy1 O5 P2 152.48(9)
O12 Dy1 O5 P2 24.34(10)
O6 Dy1 O5 P2 35.79(15)
N5 Dy1 O5 P2 152.11(10)
N6 Dy1 O5 P2 50.78(11)
N4 Dy1 O5 P2 -16.0(2)
O5 Dy1 O6 N4 -145.57(9)
O3 Dy1 O6 N4 18.01(11)
O1 Dy1 O6 N4 -65.72(10)
O9 Dy1 O6 N4 110.98(10)
O13 Dy1 O6 N4 170.42(11)
O7 Dy1 O6 N4 -2.89(9)
O10 Dy1 O6 N4 83.07(10)
O12 Dy1 O6 N4 -133.69(11)
N5 Dy1 O6 N4 96.53(10)
N6 Dy1 O6 N4 -161.83(11)
O5 Dy1 O7 N4 142.12(10)
O3 Dy1 O7 N4 -158.95(10)
O1 Dy1 O7 N4 117.68(10)
O9 Dy1 O7 N4 -96.08(10)
O13 Dy1 O7 N4 -4.54(11)
O10 Dy1 O7 N4 -75.33(10)
O12 Dy1 O7 N4 50.58(10)
O6 Dy1 O7 N4 2.88(9)
N5 Dy1 O7 N4 -84.94(10)
N6 Dy1 O7 N4 24.04(11)
O5 Dy1 O9 N5 179.04(10)
O3 Dy1 O9 N5 86.53(10)
O1 Dy1 O9 N5 140.10(9)
O13 Dy1 O9 N5 -92.10(10)
O7 Dy1 O9 N5 25.58(11)
O10 Dy1 O9 N5 -0.15(9)
O12 Dy1 O9 N5 -116.37(9)
O6 Dy1 O9 N5 -34.38(11)
N6 Dy1 O9 N5 -101.72(10)
N4 Dy1 O9 N5 -5.50(11)
O5 Dy1 O10 N5 -0.83(11)
O3 Dy1 O10 N5 -82.35(9)
O1 Dy1 O10 N5 -133.53(9)
O9 Dy1 O10 N5 0.15(9)
O13 Dy1 O10 N5 76.14(10)
O7 Dy1 O10 N5 -158.16(10)
O12 Dy1 O10 N5 102.85(10)
O6 Dy1 O10 N5 148.34(10)
N6 Dy1 O10 N5 89.69(10)
N4 Dy1 O10 N5 175.41(10)
O5 Dy1 O12 N6 97.46(10)
O3 Dy1 O12 N6 161.06(9)
O1 Dy1 O12 N6 177.31(10)
O9 Dy1 O12 N6 34.28(11)
O13 Dy1 O12 N6 4.38(9)
O7 Dy1 O12 N6 -113.83(10)
O10 Dy1 O12 N6 -29.77(11)
O6 Dy1 O12 N6 -75.93(10)
N5 Dy1 O12 N6 3.82(12)
N4 Dy1 O12 N6 -94.19(10)
O5 Dy1 O13 N6 -82.51(10)
O3 Dy1 O13 N6 -160.82(10)
O1 Dy1 O13 N6 -12.66(11)
O9 Dy1 O13 N6 -157.96(10)
O7 Dy1 O13 N6 81.24(11)
O10 Dy1 O13 N6 148.96(10)
O12 Dy1 O13 N6 -4.42(9)
O6 Dy1 O13 N6 75.10(10)
N5 Dy1 O13 N6 175.13(10)
N4 Dy1 O13 N6 79.26(10)
Dy1 O1 N1 C1 91.77(14)
Dy1 O1 N1 C5 -91.38(14)
Dy1 O6 N4 O8 -175.60(15)
Dy1 O6 N4 O7 4.81(15)
Dy1 O7 N4 O8 175.50(15)
Dy1 O7 N4 O6 -4.91(15)
O5 Dy1 N4 O6 82.10(16)
O3 Dy1 N4 O6 -164.78(10)
O1 Dy1 N4 O6 115.80(10)
O9 Dy1 N4 O6 -83.72(11)
O13 Dy1 N4 O6 -9.08(10)
O7 Dy1 N4 O6 174.81(16)
O10 Dy1 N4 O6 -88.20(10)
O12 Dy1 N4 O6 42.89(10)
N5 Dy1 N4 O6 -86.16(10)
N6 Dy1 N4 O6 16.57(10)
O5 Dy1 N4 O7 -92.70(16)
O3 Dy1 N4 O7 20.41(10)
O1 Dy1 N4 O7 -59.01(10)
O9 Dy1 N4 O7 101.48(10)
O13 Dy1 N4 O7 176.11(10)
O10 Dy1 N4 O7 96.99(10)
O12 Dy1 N4 O7 -131.92(10)
O6 Dy1 N4 O7 -174.81(16)
N5 Dy1 N4 O7 99.04(10)
N6 Dy1 N4 O7 -158.24(10)
Dy1 O10 N5 O11 -179.68(15)
Dy1 O10 N5 O9 -0.25(14)
Dy1 O9 N5 O11 179.69(15)
Dy1 O9 N5 O10 0.26(15)
O5 Dy1 N5 O10 179.33(9)
O3 Dy1 N5 O10 92.47(10)
O1 Dy1 N5 O10 98.06(13)
O9 Dy1 N5 O10 -179.73(15)
O13 Dy1 N5 O10 -98.83(10)
O7 Dy1 N5 O10 21.51(10)
O12 Dy1 N5 O10 -98.37(10)
O6 Dy1 N5 O10 -30.08(10)
N6 Dy1 N5 O10 -96.63(10)
N4 Dy1 N5 O10 -4.37(10)
O5 Dy1 N5 O9 -0.94(10)
O3 Dy1 N5 O9 -87.80(10)
O1 Dy1 N5 O9 -82.21(15)
O13 Dy1 N5 O9 80.90(10)
O7 Dy1 N5 O9 -158.76(9)
O10 Dy1 N5 O9 179.73(15)
O12 Dy1 N5 O9 81.36(10)
O6 Dy1 N5 O9 149.65(9)
N6 Dy1 N5 O9 83.10(10)
N4 Dy1 N5 O9 175.36(9)
Dy1 O13 N6 O14 -173.16(17)
Dy1 O13 N6 O12 7.51(15)
Dy1 O12 N6 O14 173.28(17)
Dy1 O12 N6 O13 -7.40(15)
O5 Dy1 N6 O13 94.40(10)
O1 Dy1 N6 O13 169.50(9)
O9 Dy1 N6 O13 21.36(10)
O7 Dy1 N6 O13 -112.46(10)
O10 Dy1 N6 O13 -31.75(10)
O12 Dy1 N6 O13 172.10(16)
O6 Dy1 N6 O13 -94.48(10)
N5 Dy1 N6 O13 -4.85(10)
N4 Dy1 N6 O13 -102.25(10)
O5 Dy1 N6 O12 -77.71(10)
O1 Dy1 N6 O12 -2.60(10)
O9 Dy1 N6 O12 -150.74(9)
O13 Dy1 N6 O12 -172.10(16)
O7 Dy1 N6 O12 75.44(10)
O10 Dy1 N6 O12 156.14(9)
O6 Dy1 N6 O12 93.41(10)
N5 Dy1 N6 O12 -176.96(9)
N4 Dy1 N6 O12 85.65(10)
O1 N1 C1 C2 175.90(14)
C5 N1 C1 C2 -0.9(2)
O1 N1 C1 C24 -3.9(2)
C5 N1 C1 C24 179.30(13)
N1 C1 C2 C3 -1.3(2)
C24 C1 C2 C3 178.54(15)
C1 C2 C3 C4 1.6(3)
C2 C3 C4 C5 0.3(3)
O1 N1 C5 C4 -174.13(13)
C1 N1 C5 C4 2.7(2)
O1 N1 C5 C6 9.1(2)
C1 N1 C5 C6 -174.16(13)
C3 C4 C5 N1 -2.3(2)
C3 C4 C5 C6 174.28(15)
N1 C5 C6 C7 -144.21(14)
C4 C5 C6 C7 39.1(2)
N1 C5 C6 P1 87.12(14)
C4 C5 C6 P1 -89.56(16)
O3 P1 C6 C5 -69.92(11)
C18 P1 C6 C5 170.21(10)
C12 P1 C6 C5 47.52(12)
O3 P1 C6 C7 166.76(12)
C18 P1 C6 C7 46.89(14)
C12 P1 C6 C7 -75.80(14)
C8 N2 C7 O2 5.5(3)
C10 N2 C7 O2 -178.29(18)
C8 N2 C7 C6 -171.12(16)
C10 N2 C7 C6 5.1(3)
C5 C6 C7 O2 -95.95(19)
P1 C6 C7 O2 26.1(2)
C5 C6 C7 N2 80.79(18)
P1 C6 C7 N2 -157.15(13)
C7 N2 C8 C9 98.2(2)
C10 N2 C8 C9 -78.3(2)
C7 N2 C10 C11 90.3(2)
C8 N2 C10 C11 -93.4(2)
O3 P1 C12 C13 -10.55(16)
C18 P1 C12 C13 113.58(14)
C6 P1 C12 C13 -125.55(14)
O3 P1 C12 C17 167.27(15)
C18 P1 C12 C17 -68.60(18)
C6 P1 C12 C17 52.27(18)
C17 C12 C13 C14 0.0(3)
P1 C12 C13 C14 177.93(16)
C12 C13 C14 C15 -1.0(3)
C13 C14 C15 C16 1.3(3)
C14 C15 C16 C17 -0.7(3)
C15 C16 C17 C12 -0.3(3)
C13 C12 C17 C16 0.6(3)
P1 C12 C17 C16 -177.12(15)
O3 P1 C18 C19 -22.44(18)
C12 P1 C18 C19 -144.82(16)
C6 P1 C18 C19 92.95(17)
O3 P1 C18 C23 159.94(14)
C12 P1 C18 C23 37.56(17)
C6 P1 C18 C23 -84.68(16)
C23 C18 C19 C20 2.1(3)
P1 C18 C19 C20 -175.6(2)
C18 C19 C20 C21 -0.2(4)
C19 C20 C21 C22 -1.4(4)
C20 C21 C22 C23 0.9(3)
C21 C22 C23 C18 1.0(3)
C19 C18 C23 C22 -2.6(3)
P1 C18 C23 C22 175.06(15)
N1 C1 C24 C25 150.52(14)
C2 C1 C24 C25 -29.3(2)
N1 C1 C24 P2 -85.34(15)
C2 C1 C24 P2 94.84(16)
O5 P2 C24 C1 54.63(12)
C30 P2 C24 C1 -63.29(13)
C36 P2 C24 C1 175.57(11)
O5 P2 C24 C25 175.63(11)
C30 P2 C24 C25 57.71(14)
C36 P2 C24 C25 -63.43(14)
C28 N3 C25 O4 -177.66(17)
C26 N3 C25 O4 -0.9(3)
C28 N3 C25 C24 -0.4(2)
C26 N3 C25 C24 176.38(15)
C1 C24 C25 O4 100.36(18)
P2 C24 C25 O4 -19.8(2)
C1 C24 C25 N3 -77.02(18)
P2 C24 C25 N3 162.79(12)
C25 N3 C26 C27 -87.4(2)
C28 N3 C26 C27 89.6(2)
C25 N3 C28 C29 -94.4(2)
C26 N3 C28 C29 88.8(2)
O5 P2 C30 C31 148.24(16)
C36 P2 C30 C31 26.09(19)
C24 P2 C30 C31 -95.03(17)
O5 P2 C30 C35 -29.54(15)
C36 P2 C30 C35 -151.69(14)
C24 P2 C30 C35 87.19(15)
C35 C30 C31 C32 0.1(3)
P2 C30 C31 C32 -177.59(18)
C30 C31 C32 C33 0.7(4)
C31 C32 C33 C34 -1.3(4)
C32 C33 C34 C35 1.0(3)
C33 C34 C35 C30 -0.2(3)
C31 C30 C35 C34 -0.4(3)
P2 C30 C35 C34 177.46(14)
O5 P2 C36 C37 -31.57(16)
C30 P2 C36 C37 88.53(15)
C24 P2 C36 C37 -149.22(14)
O5 P2 C36 C41 149.51(15)
C30 P2 C36 C41 -90.38(17)
C24 P2 C36 C41 31.87(18)
C41 C36 C37 C38 -1.3(3)
P2 C36 C37 C38 179.70(16)
C36 C37 C38 C39 -0.1(3)
C37 C38 C39 C40 1.3(3)
C38 C39 C40 C41 -1.1(3)
C39 C40 C41 C36 -0.3(3)
C37 C36 C41 C40 1.5(3)
P2 C36 C41 C40 -179.61(15)
